data_4022096
loop_
_publ_author_name
'Giovanna Delogu'
'Davide Fabbri'
'Maria Antonietta Dettori'
'Marc Sall\'e'
'Franck Le Derf'
'Mar\'ia-Jes\'us Blesa'
'Magali Allain'

_publ_contact_author_address
;
Laboratoire CIMMA UMR CNRS 6200
2, bd Lavoisier
49045 Angers cedex
France
 
;
_publ_contact_author_email marc.salle@univ-angers.fr
_publ_contact_author_fax 33(0)241735405
_publ_contact_author_name 'SALLE, Marc'
_publ_contact_author_phone 33(0)241735439
_publ_section_title
;
 Electroactive C~2~ Symmetry Receptors Based on the Biphenyl
 Scaffold and Tetrathiafulvalene Units
;
_journal_name_full 'Journal of Organic Chemistry'
_journal_page_first 9096
_journal_page_last 9103
_journal_paper_doi 10.1021/jo061446m
_journal_volume 71
_journal_year 2006
_chemical_formula_moiety 'C34 H34 O2 S16'
_chemical_formula_sum 'C34 H34 O2 S16'
_chemical_formula_weight 987.57
_space_group_IT_number 14
_symmetry_cell_setting monoclinic
_symmetry_space_group_name_Hall '-P 2ybc'
_symmetry_space_group_name_H-M 'P 1 21/c 1'
_audit_conform_dict_location ftp://ftp.iucr.org/pub/cif_core.dic
_audit_conform_dict_name cif_core.dic
_audit_conform_dict_version 2.3
_audit_creation_date 2006-05-17
_audit_creation_method 'WinGX routine CIF_UPDATE'
_cell_angle_alpha 90
_cell_angle_beta 95.370(10)
_cell_angle_gamma 90
_cell_formula_units_Z 4
_cell_length_a 11.3922(9)
_cell_length_b 7.8682(5)
_cell_length_c 48.276(7)
_cell_measurement_reflns_used 4858
_cell_measurement_temperature 293(2)
_cell_measurement_theta_max 22.65
_cell_measurement_theta_min 1.75
_cell_volume 4308.3(8)
_computing_cell_refinement 'SELECT,CELL, STOE IPDS'
_computing_data_collection 'EXPOSE, STOE IPDS'
_computing_data_reduction 'INTEGRATE, STOE IPDS'
_computing_molecular_graphics 'DIAMOND 2.1e (Crystal impact GbR 2001)'
_computing_publication_material 'WinGX publication routines (Farrugia, 1999)'
_computing_structure_refinement 'SHELXL-97 (Sheldrick, 1997)'
_computing_structure_solution 'Direct methods(SIR92,Altomare et al.,1993)'
_diffrn_detector_area_resol_mean 6.66
_diffrn_measured_fraction_theta_full 0.599
_diffrn_measured_fraction_theta_max 0.599
_diffrn_measurement_device_type 'STOE IPDS'
_diffrn_measurement_method 'Oscillation Phi Incr 1.0 deg'
_diffrn_radiation_probe x-ray
_diffrn_radiation_type MoK\a
_diffrn_radiation_wavelength 0.71073
_diffrn_reflns_av_R_equivalents 0.122
_diffrn_reflns_limit_h_max 13
_diffrn_reflns_limit_h_min -13
_diffrn_reflns_limit_k_max 8
_diffrn_reflns_limit_k_min -8
_diffrn_reflns_limit_l_max 56
_diffrn_reflns_limit_l_min -58
_diffrn_reflns_number 15429
_diffrn_reflns_theta_full 25.84
_diffrn_reflns_theta_max 25.84
_diffrn_reflns_theta_min 1.8
_exptl_absorpt_coefficient_mu 0.835
_exptl_absorpt_correction_T_max 0.9089
_exptl_absorpt_correction_T_min 0.8769
_exptl_absorpt_correction_type multi-scan
_exptl_absorpt_process_details
;
[c.f. r.h. blessing, acta cryst. (1995), a51, 33-38]
;
_exptl_crystal_colour orange
_exptl_crystal_density_diffrn 1.523
_exptl_crystal_density_method 'not measured'
_exptl_crystal_description needle
_exptl_crystal_F_000 2040
_exptl_crystal_size_max 0.35
_exptl_crystal_size_mid 0.08
_exptl_crystal_size_min 0.03
_refine_diff_density_max 0.9
_refine_diff_density_min -0.844
_refine_ls_extinction_method none
_refine_ls_goodness_of_fit_ref 0.783
_refine_ls_hydrogen_treatment constr
_refine_ls_matrix_type full
_refine_ls_number_parameters 209
_refine_ls_number_reflns 4975
_refine_ls_number_restraints 0
_refine_ls_restrained_S_all 0.783
_refine_ls_R_factor_gt 0.0913
_refine_ls_shift/su_max 0
_refine_ls_structure_factor_coef Fsqd
_refine_ls_weighting_details 'calc w=1/[\s^2^(Fo^2^)+(0.1124P)^2^+0.0000P] where P=(Fo^2^+2Fc^2^)/3'
_refine_ls_weighting_scheme calc
_refine_ls_wR_factor_ref 0.2572
_reflns_number_gt 1383
_reflns_number_total 4975
_reflns_threshold_expression >2sigma(I)
_cod_data_source_file jo061446msi20060712_061053.cif
_cod_original_sg_symbol_H-M 'P 21/c'
_cod_database_code 4022096

loop_
_symmetry_equiv_pos_as_xyz
'x, y, z'
'-x, y+1/2, -z+1/2'
'-x, -y, -z'
'x, -y-1/2, z-1/2'

loop_
_atom_site_label
_atom_site_type_symbol
_atom_site_fract_x
_atom_site_fract_y
_atom_site_fract_z
_atom_site_U_iso_or_equiv
_atom_site_adp_type
_atom_site_occupancy
_atom_site_calc_flag
_atom_site_refinement_flags
C01 C -0.6853(10) 0.8014(19) 0.6313(4) 0.033(4) Uiso 1 d .
C02 C -0.7623(10) 0.8268(19) 0.6504(4) 0.036(4) Uiso 1 d .
C03 C -0.8544(13) 0.895(2) 0.6961(5) 0.057(5) Uiso 1 d .
C04 C -0.9199(12) 0.775(2) 0.6850(4) 0.051(5) Uiso 1 d .
C05 C -0.7371(18) 1.013(3) 0.7449(6) 0.128(9) Uiso 1 d .
H05A H -0.7417 1.0687 0.7625 0.191 Uiso 1 calc R
H05B H -0.6866 1.0767 0.7339 0.191 Uiso 1 calc R
H05C H -0.7057 0.9006 0.748 0.191 Uiso 1 calc R
C06 C -0.9512(16) 0.488(3) 0.7133(5) 0.100(7) Uiso 1 d .
H06A H -1.0012 0.415 0.723 0.151 Uiso 1 calc R
H06B H -0.8841 0.5207 0.7256 0.151 Uiso 1 calc R
H06C H -0.925 0.4278 0.6977 0.151 Uiso 1 calc R
C07 C -0.4842(11) 0.779(2) 0.6116(4) 0.040(4) Uiso 1 d .
C08 C -0.5517(11) 0.656(2) 0.5995(4) 0.041(4) Uiso 1 d .
C09 C -0.2782(15) 0.894(3) 0.6361(5) 0.091(7) Uiso 1 d .
H09A H -0.1968 0.9202 0.6345 0.137 Uiso 1 calc R
H09B H -0.2839 0.8095 0.6502 0.137 Uiso 1 calc R
H09C H -0.3188 0.9952 0.641 0.137 Uiso 1 calc R
C10 C -0.5145(11) 0.3111(19) 0.5893(4) 0.038(4) Uiso 1 d .
H10A H -0.4647 0.3079 0.6067 0.045 Uiso 1 calc R
H10B H -0.5946 0.2835 0.5929 0.045 Uiso 1 calc R
C11 C -0.4695(10) 0.1844(19) 0.5681(4) 0.032(4) Uiso 1 d .
C12 C -0.5379(10) 0.0611(19) 0.5553(4) 0.032(4) Uiso 1 d .
H12 H -0.6163 0.0524 0.5591 0.039 Uiso 1 calc R
C13 C -0.4946(11) -0.053(2) 0.5366(4) 0.043(4) Uiso 1 d .
H13 H -0.5438 -0.1337 0.5275 0.051 Uiso 1 calc R
C14 C -0.3751(10) -0.0426(19) 0.5317(4) 0.031(4) Uiso 1 d .
C15 C -0.3874(14) -0.300(2) 0.5050(5) 0.078(6) Uiso 1 d .
H15A H -0.3422 -0.3654 0.493 0.118 Uiso 1 calc R
H15B H -0.4605 -0.2664 0.495 0.118 Uiso 1 calc R
H15C H -0.4032 -0.3677 0.5208 0.118 Uiso 1 calc R
C16 C -0.3053(10) 0.0825(19) 0.5449(4) 0.031(4) Uiso 1 d .
C17 C -0.3516(10) 0.1929(19) 0.5633(4) 0.032(4) Uiso 1 d .
H17 H -0.3031 0.274 0.5725 0.039 Uiso 1 calc R
C18 C -0.1741(10) 0.0984(19) 0.5410(4) 0.033(4) Uiso 1 d .
C19 C -0.1388(11) 0.164(2) 0.5160(4) 0.041(4) Uiso 1 d .
C20 C -0.1920(14) 0.307(3) 0.4734(5) 0.080(6) Uiso 1 d .
H20A H -0.2618 0.332 0.4613 0.12 Uiso 1 calc R
H20B H -0.1385 0.2421 0.4634 0.12 Uiso 1 calc R
H20C H -0.1549 0.4113 0.4798 0.12 Uiso 1 calc R
C21 C -0.0170(11) 0.187(2) 0.5138(4) 0.051(5) Uiso 1 d .
H21 H 0.0101 0.2302 0.4976 0.061 Uiso 1 calc R
C22 C 0.0627(11) 0.1434(19) 0.5371(4) 0.036(4) Uiso 1 d .
H22 H 0.1427 0.1631 0.5362 0.043 Uiso 1 calc R
C23 C 0.0278(10) 0.0745(19) 0.5606(4) 0.029(4) Uiso 1 d .
C24 C -0.0918(10) 0.0554(19) 0.5630(4) 0.035(4) Uiso 1 d .
H24 H -0.1172 0.0134 0.5794 0.042 Uiso 1 calc R
C25 C 0.1145(11) 0.038(2) 0.5848(4) 0.047(4) Uiso 1 d .
H25A H 0.1814 -0.0202 0.5781 0.056 Uiso 1 calc R
H25B H 0.0785 -0.039 0.5972 0.056 Uiso 1 calc R
C26 C 0.0369(10) 0.291(2) 0.6163(4) 0.038(4) Uiso 1 d .
C27 C -0.0325(10) 0.414(2) 0.6062(4) 0.039(4) Uiso 1 d .
C28 C -0.1368(12) 0.578(2) 0.5580(5) 0.069(5) Uiso 1 d .
H28A H -0.1254 0.6502 0.5424 0.103 Uiso 1 calc R
H28B H -0.1919 0.6308 0.5692 0.103 Uiso 1 calc R
H28C H -0.1671 0.4703 0.5514 0.103 Uiso 1 calc R
C29 C -0.1316(10) 0.313(2) 0.6486(4) 0.038(4) Uiso 1 d .
C30 C -0.2087(11) 0.293(2) 0.6687(4) 0.041(4) Uiso 1 d .
C31 C -0.3380(12) 0.166(2) 0.7047(4) 0.050(5) Uiso 1 d .
C32 C -0.4012(11) 0.293(2) 0.6930(4) 0.041(4) Uiso 1 d .
C33 C -0.4178(19) -0.154(3) 0.7129(6) 0.130(9) Uiso 1 d .
H33A H -0.4426 -0.2388 0.7254 0.195 Uiso 1 calc R
H33B H -0.3506 -0.1947 0.7043 0.195 Uiso 1 calc R
H33C H -0.4809 -0.1305 0.6989 0.195 Uiso 1 calc R
C34 C -0.6125(15) 0.432(3) 0.6722(5) 0.090(7) Uiso 1 d .
H34A H -0.6904 0.4669 0.6757 0.136 Uiso 1 calc R
H34B H -0.6176 0.3458 0.658 0.136 Uiso 1 calc R
H34C H -0.5695 0.5275 0.6661 0.136 Uiso 1 calc R
O01 O -0.3229(7) -0.1538(14) 0.5142(3) 0.049(3) Uiso 1 d .
O02 O -0.2226(8) 0.2134(15) 0.4962(3) 0.057(3) Uiso 1 d .
S01 S -0.5574(3) 0.9238(6) 0.63182(12) 0.0471(12) Uiso 1 d .
S02 S -0.7035(3) 0.6507(6) 0.60554(12) 0.0471(12) Uiso 1 d .
S03 S -0.7451(3) 0.9820(6) 0.67688(13) 0.0551(13) Uiso 1 d .
S04 S -0.8953(3) 0.7095(6) 0.65154(12) 0.0538(13) Uiso 1 d .
S05 S -0.8742(5) 1.0001(9) 0.72777(18) 0.108(2) Uiso 1 d .
S06 S -1.0304(4) 0.6702(7) 0.70147(15) 0.0792(17) Uiso 1 d .
S07 S -0.3418(3) 0.8176(6) 0.60452(12) 0.0542(13) Uiso 1 d .
S08 S -0.5088(3) 0.5200(6) 0.57315(12) 0.0549(13) Uiso 1 d .
S09 S 0.1672(3) 0.2209(5) 0.60422(11) 0.0409(11) Uiso 1 d .
S10 S 0.0004(3) 0.5481(6) 0.57828(13) 0.0582(14) Uiso 1 d .
S11 S -0.0027(3) 0.1971(6) 0.64755(12) 0.0501(12) Uiso 1 d .
S12 S -0.1556(3) 0.4700(6) 0.62306(12) 0.0494(13) Uiso 1 d .
S13 S -0.1906(3) 0.1459(6) 0.69600(13) 0.0590(13) Uiso 1 d .
S14 S -0.3351(3) 0.4203(6) 0.66903(12) 0.0532(13) Uiso 1 d .
S15 S -0.3792(4) 0.0366(8) 0.73191(15) 0.0806(17) Uiso 1 d .
S16 S -0.5388(4) 0.3486(7) 0.70298(13) 0.0657(15) Uiso 1 d .

loop_
_atom_type_symbol
_atom_type_description
_atom_type_scat_dispersion_real
_atom_type_scat_dispersion_imag
_atom_type_scat_source
C C 0.0033 0.0016 'International Tables Vol C Tables 4.2.6.8 and 6.1.1.4'
H H 0 0 'International Tables Vol C Tables 4.2.6.8 and 6.1.1.4'
O O 0.0106 0.006 'International Tables Vol C Tables 4.2.6.8 and 6.1.1.4'
S S 0.1246 0.1234 'International Tables Vol C Tables 4.2.6.8 and 6.1.1.4'

loop_
_geom_angle_atom_site_label_1
_geom_angle_atom_site_label_2
_geom_angle_atom_site_label_3
_geom_angle
C02 C01 S02 123.8(11)
C02 C01 S01 120.3(13)
S02 C01 S01 115.9(9)
C01 C02 S03 124.3(11)
C01 C02 S04 123.8(13)
S03 C02 S04 111.9(8)
C04 C03 S03 118.4(18)
C04 C03 S05 126.0(16)
S03 C03 S05 115.1(10)
C03 C04 S04 117.8(15)
C03 C04 S06 124.5(18)
S04 C04 S06 117.7(10)
C08 C07 S07 123.9(14)
C08 C07 S01 115.4(10)
S07 C07 S01 120.0(9)
C07 C08 S08 124.5(11)
C07 C08 S02 118.1(13)
S08 C08 S02 116.4(9)
C11 C10 S08 105.8(11)
C12 C11 C17 118.8(14)
C12 C11 C10 123.3(12)
C17 C11 C10 117.8(12)
C11 C12 C13 122.1(13)
C12 C13 C14 118.6(14)
C16 C14 O01 118.0(11)
C16 C14 C13 119.2(14)
O01 C14 C13 122.8(13)
C17 C16 C14 120.4(12)
C17 C16 C18 117.8(12)
C14 C16 C18 121.8(13)
C16 C17 C11 120.9(13)
C24 C18 C19 121.3(13)
C24 C18 C16 118.7(15)
C19 C18 C16 120.0(13)
O02 C19 C18 118.3(13)
O02 C19 C21 123.2(16)
C18 C19 C21 118.3(15)
C19 C21 C22 117.9(16)
C23 C22 C21 123.1(13)
C22 C23 C24 118.8(14)
C22 C23 C25 120.7(12)
C24 C23 C25 120.1(15)
C23 C24 C18 120.5(16)
C23 C25 S09 115.0(11)
C27 C26 S09 127.8(14)
C27 C26 S11 115.5(12)
S09 C26 S11 116.6(9)
C26 C27 S12 119.8(14)
C26 C27 S10 123.8(12)
S12 C27 S10 115.9(8)
C30 C29 S11 124.2(14)
C30 C29 S12 120.4(11)
S11 C29 S12 115.3(9)
C29 C30 S14 121.6(14)
C29 C30 S13 124.3(12)
S14 C30 S13 114.1(9)
C32 C31 S15 125.5(13)
C32 C31 S13 116.9(14)
S15 C31 S13 116.8(10)
C31 C32 S16 122.7(14)
C31 C32 S14 117.5(12)
S16 C32 S14 119.6(10)
C14 O01 C15 117.7(12)
C19 O02 C20 120.1(13)
C01 S01 C07 94.1(7)
C01 S02 C08 92.9(7)
C03 S03 C02 94.3(8)
C04 S04 C02 95.0(8)
C05 S05 C03 105.2(11)
C04 S06 C06 99.3(9)
C07 S07 C09 102.3(9)
C08 S08 C10 102.3(8)
C26 S09 C25 100.2(7)
C28 S10 C27 105.0(8)
C29 S11 C26 95.2(8)
C27 S12 C29 94.0(7)
C30 S13 C31 94.2(8)
C30 S14 C32 94.9(8)
C31 S15 C33 99.9(12)
C32 S16 C34 103.3(9)

loop_
_geom_bond_atom_site_label_1
_geom_bond_atom_site_label_2
_geom_bond_distance
C01 C02 1.35(2)
C01 S02 1.716(17)
C01 S01 1.744(13)
C02 S03 1.767(17)
C02 S04 1.780(13)
C03 C04 1.28(2)
C03 S03 1.762(18)
C03 S05 1.77(2)
C04 S04 1.74(2)
C04 S06 1.758(17)
C05 S05 1.70(2)
C06 S06 1.76(2)
C07 C08 1.34(2)
C07 S07 1.717(13)
C07 S01 1.763(17)
C08 S08 1.763(17)
C08 S02 1.781(13)
C09 S07 1.73(2)
C10 C11 1.55(2)
C10 S08 1.823(16)
C11 C12 1.36(2)
C11 C17 1.386(16)
C12 C13 1.39(2)
C13 C14 1.406(16)
C14 C16 1.38(2)
C14 O01 1.389(18)
C15 O01 1.414(19)
C16 C17 1.38(2)
C16 C18 1.530(16)
C18 C24 1.39(2)
C18 C19 1.40(2)
C19 O02 1.34(2)
C19 C21 1.413(17)
C20 O02 1.40(2)
C21 C22 1.42(2)
C22 C23 1.35(2)
C23 C24 1.385(16)
C23 C25 1.48(2)
C25 S09 1.791(16)
C26 C27 1.31(2)
C26 S09 1.735(14)
C26 S11 1.773(18)
C27 S12 1.743(15)
C27 S10 1.782(18)
C28 S10 1.782(17)
C29 C30 1.38(2)
C29 S11 1.732(14)
C29 S12 1.751(18)
C30 S14 1.753(14)
C30 S13 1.755(18)
C31 C32 1.33(2)
C31 S15 1.759(19)
C31 S13 1.775(15)
C32 S16 1.737(14)
C32 S14 1.753(18)
C33 S15 1.79(3)
C34 S16 1.76(2)

loop_
_cod_related_entry_id
_cod_related_entry_database
_cod_related_entry_code
1 ChemSpider 10166285
